data_1568326
loop_
_publ_author_name
'Jana, Arijit'
'Jash, Madhuri'
'Dar, Wakeel Ahmed'
'Roy, Jayoti'
'Chakraborty, Papri'
'Paramasivam, Ganesan'
'Lebedkin, Sergei'
'Kirakci, Kaplan'
'Manna, Sujan'
'Antharjanam, Sudhadevi'
'Machacek, Jan'
'Kucerakova, Monika'
'Ghosh, Sundargopal'
'Lang, Kamil'
'Kappes, Manfred M.'
'Base, Tomas'
'Pradeep, Thalappil'

_publ_section_title
;
 Carborane-thiol protected copper nanoclusters: stimuli-responsive
 materials with tunable phosphorescence.
;
_journal_issue 6
_journal_name_full 'Chemical science'
_journal_page_first 1613
_journal_page_last 1626
_journal_paper_doi 10.1039/d2sc06578a
_journal_volume 14
_journal_year 2023
_chemical_formula_moiety 'C8 H41 B40 Cu4 I3 S4'
_chemical_formula_sum 'C8 H41 B40 Cu4 I3 S4'
_chemical_formula_weight 1332.91
_space_group_crystal_system tetragonal
_space_group_IT_number 96
_space_group_name_Hall 'P 4nw 2abw'
_space_group_name_H-M_alt 'P 43 21 2'
_atom_sites_solution_hydrogens geom
_audit_creation_method SHELXL-2018/3
_audit_update_record
;
2022-07-25 deposited with the CCDC.	2023-01-23 downloaded from the CCDC.
;
_cell_angle_alpha 90.00(3)
_cell_angle_beta 90.00(3)
_cell_angle_gamma 90.00(3)
_cell_formula_units_Z 4
_cell_length_a 12.716(3)
_cell_length_b 12.716(3)
_cell_length_c 39.812(8)
_cell_measurement_reflns_used 9674
_cell_measurement_temperature 200(2)
_cell_measurement_theta_max 23.26
_cell_measurement_theta_min 3.02
_cell_volume 6437(3)
_computing_cell_refinement 'APEX3/SAINT (Bruker, 2016)'
_computing_data_collection 'APEX3 (Bruker, 2016)'
_computing_data_reduction 'SAINT/XPREP (Bruker, 2016)'
_computing_molecular_graphics 'ORTEP3 (Farrugia, 1997) and Mercury (Bruno et al., 2002)'
_computing_publication_material 'SHELXL-2018/3 (Sheldrick, 2018)'
_computing_structure_refinement 'SHELXL-2018/3 (Sheldrick, 2018)'
_computing_structure_solution 'SHELXT-2014/5 (Sheldrick, 2014)'
_diffrn_ambient_temperature 200(2)
_diffrn_measured_fraction_theta_full 0.993
_diffrn_measured_fraction_theta_max 0.993
_diffrn_measurement_device_type 'Bruker D8 VENTURE diffractometer with PHOTON 100 CMOS detector'
_diffrn_measurement_method '\w and \f scan'
_diffrn_radiation_monochromator graphite
_diffrn_radiation_source 'fine-focus sealed tube'
_diffrn_radiation_type MoK\a
_diffrn_radiation_wavelength 0.71073
_diffrn_reflns_av_R_equivalents 0.0566
_diffrn_reflns_av_unetI/netI 0.0287
_diffrn_reflns_Laue_measured_fraction_full 0.993
_diffrn_reflns_Laue_measured_fraction_max 0.993
_diffrn_reflns_limit_h_max 12
_diffrn_reflns_limit_h_min -12
_diffrn_reflns_limit_k_max 12
_diffrn_reflns_limit_k_min -12
_diffrn_reflns_limit_l_max 38
_diffrn_reflns_limit_l_min -38
_diffrn_reflns_number 33001
_diffrn_reflns_point_group_measured_fraction_full 0.994
_diffrn_reflns_point_group_measured_fraction_max 0.994
_diffrn_reflns_theta_full 19.992
_diffrn_reflns_theta_max 19.992
_diffrn_reflns_theta_min 3.018
_exptl_absorpt_coefficient_mu 2.884
_exptl_absorpt_correction_T_max 0.5610
_exptl_absorpt_correction_T_min 0.3783
_exptl_absorpt_correction_type multi-scan
_exptl_absorpt_process_details 'SADABS (Bruker, 2016)'
_exptl_crystal_colour yellow
_exptl_crystal_density_diffrn 1.375
_exptl_crystal_description BLOCK
_exptl_crystal_F_000 2512
_exptl_crystal_size_max 0.200
_exptl_crystal_size_mid 0.150
_exptl_crystal_size_min 0.120
_refine_diff_density_max 1.252
_refine_diff_density_min -0.727
_refine_diff_density_rms 0.162
_refine_ls_abs_structure_details
;
 Refined as an inversion twin.
;
_refine_ls_abs_structure_Flack 0.29(16)
_refine_ls_extinction_method none
_refine_ls_goodness_of_fit_ref 1.082
_refine_ls_hydrogen_treatment constr
_refine_ls_matrix_type full
_refine_ls_number_parameters 273
_refine_ls_number_reflns 2991
_refine_ls_number_restraints 578
_refine_ls_restrained_S_all 1.002
_refine_ls_R_factor_all 0.1123
_refine_ls_R_factor_gt 0.1061
_refine_ls_shift/su_max 0.001
_refine_ls_shift/su_mean 0.000
_refine_ls_structure_factor_coef Fsqd
_refine_ls_weighting_details 'w=1/[\s^2^(Fo^2^)+(0.1427P)^2^+111.7613P] where P=(Fo^2^+2Fc^2^)/3'
_refine_ls_weighting_scheme calc
_refine_ls_wR_factor_gt 0.2772
_refine_ls_wR_factor_ref 0.2841
_reflns_Friedel_coverage 0.645
_reflns_Friedel_fraction_full 0.997
_reflns_Friedel_fraction_max 0.997
_reflns_number_gt 2738
_reflns_number_total 2991
_reflns_threshold_expression 'I > 2\s(I)'
_cod_data_source_file d2sc06578a2.cif
_cod_data_source_block shelx
_cod_depositor_comments 'Adding full bibliography for 1568324--1568327.cif.'
_cod_original_cell_volume 6438(3)
_cod_database_code 1568326
_shelx_shelxl_version_number 2018/3
_shelx_space_group_comment
;
The symmetry employed for this shelxl refinement is uniquely defined
by the following loop, which should always be used as a source of
symmetry information in preference to the above space-group names.
They are only intended as comments.
;
_shelx_estimated_absorpt_t_min 0.596
_shelx_estimated_absorpt_t_max 0.723

loop_
_space_group_symop_operation_xyz
'x, y, z'
'-x, -y, z+1/2'
'-y+1/2, x+1/2, z+3/4'
'y+1/2, -x+1/2, z+1/4'
'-x+1/2, y+1/2, -z+3/4'
'x+1/2, -y+1/2, -z+1/4'
'y, x, -z'
'-y, -x, -z+1/2'

loop_
_atom_site_label
_atom_site_type_symbol
_atom_site_fract_x
_atom_site_fract_y
_atom_site_fract_z
_atom_site_U_iso_or_equiv
_atom_site_adp_type
_atom_site_occupancy
_atom_site_site_symmetry_order
_atom_site_calc_flag
_atom_site_refinement_flags_posn
_atom_site_refinement_flags_adp
_atom_site_refinement_flags_occupancy
_atom_site_disorder_assembly
_atom_site_disorder_group
Cu1 Cu 0.1638(4) 0.8362(4) 0.750000 0.114(3) Uani 1 2 d S TU P . .
Cu2 Cu 0.1800(5) 0.6377(4) 0.71726(11) 0.1108(18) Uani 1 1 d . U . . .
Cu3 Cu 0.3742(4) 0.6258(4) 0.750000 0.106(2) Uani 1 2 d S TU P . .
I1 I 0.3120(2) 0.8882(2) 0.68369(6) 0.1006(11) Uani 1 1 d . U . . .
I2 I 0.0849(6) 0.4473(5) 0.75616(18) 0.141(3) Uani 0.5 1 d . U P . .
S1 S 0.0515(9) 0.7496(11) 0.7194(2) 0.115(3) Uani 1 1 d . U . . .
S2 S 0.3225(10) 0.5565(9) 0.7028(2) 0.108(3) Uani 1 1 d . U . . .
B1 B -0.059(2) 0.866(3) 0.6617(7) 0.120(6) Uani 1 1 d D U . . .
H1 H -0.131422 0.869477 0.677507 0.144 Uiso 1 1 calc R U . . .
B2 B 0.048(2) 0.946(3) 0.6707(7) 0.121(6) Uani 1 1 d D U . . .
H2 H 0.050033 1.002265 0.692341 0.145 Uiso 1 1 calc R U . . .
C1 C -0.063(2) 0.847(2) 0.6193(6) 0.124(6) Uani 1 1 d D U . . .
H1A H -0.139518 0.837194 0.605624 0.149 Uiso 1 1 calc R U . . .
C2 C 0.039(2) 0.913(2) 0.6030(7) 0.125(6) Uani 1 1 d D U . . .
H2A H 0.032990 0.949228 0.577511 0.150 Uiso 1 1 calc R U . . .
B3 B 0.153(2) 0.858(3) 0.6153(7) 0.115(6) Uani 1 1 d D U . . .
H3 H 0.225512 0.854687 0.599510 0.138 Uiso 1 1 calc R U . . .
B4 B 0.116(2) 0.757(2) 0.6420(6) 0.111(6) Uani 1 1 d D U . . .
H4 H 0.165375 0.684227 0.644635 0.133 Uiso 1 1 calc R U . . .
B5 B -0.016(2) 0.749(3) 0.6442(7) 0.118(6) Uani 1 1 d D U . . .
H5 H -0.058448 0.673116 0.648085 0.142 Uiso 1 1 calc R U . . .
B6 B 0.046(2) 0.778(2) 0.6062(7) 0.119(6) Uani 1 1 d D U . . .
H6 H 0.045875 0.722723 0.584271 0.143 Uiso 1 1 calc R U . . .
B7 B -0.027(2) 0.968(2) 0.6354(7) 0.125(6) Uani 1 1 d D U . . .
H7 H -0.078449 1.039258 0.632822 0.150 Uiso 1 1 calc R U . . .
B8 B 0.110(2) 0.976(2) 0.6329(7) 0.122(6) Uani 1 1 d D U . . .
H8 H 0.153234 1.051323 0.628811 0.147 Uiso 1 1 calc R U . . .
B9 B 0.155(2) 0.876(3) 0.6576(7) 0.115(6) Uani 1 1 d D U . . .
B10 B 0.052(2) 0.810(3) 0.6763(6) 0.114(6) Uani 1 1 d D U . . .
B13 B 0.317(3) 0.412(2) 0.7168(9) 0.158(7) Uani 1 1 d D U . . .
B14 B 0.337(4) 0.367(3) 0.7569(9) 0.163(7) Uani 1 1 d D U . . .
H4A H 0.350887 0.423148 0.778106 0.196 Uiso 1 1 calc R U . . .
B11 B 0.234(3) 0.324(3) 0.6965(9) 0.165(7) Uani 1 1 d D U . . .
H11 H 0.177830 0.350074 0.676416 0.198 Uiso 1 1 calc R U . . .
B12 B 0.367(3) 0.318(3) 0.6895(9) 0.170(8) Uani 1 1 d D U . . .
H12 H 0.402103 0.340649 0.664676 0.203 Uiso 1 1 calc R U . . .
C3 C 0.417(3) 0.218(3) 0.7134(9) 0.177(8) Uani 1 1 d D U . . .
H13 H 0.486794 0.170892 0.704741 0.212 Uiso 1 1 calc R U . . .
C4 C 0.316(3) 0.163(2) 0.7351(9) 0.177(8) Uani 1 1 d D U . . .
H14 H 0.315713 0.077100 0.741423 0.212 Uiso 1 1 calc R U . . .
B15 B 0.201(3) 0.225(3) 0.7252(10) 0.171(8) Uani 1 1 d D U . . .
H15 H 0.123521 0.183568 0.724773 0.206 Uiso 1 1 calc R U . . .
B16 B 0.295(4) 0.204(3) 0.6947(9) 0.174(8) Uani 1 1 d D U . . .
H16 H 0.280718 0.147425 0.673499 0.208 Uiso 1 1 calc R U . . .
B17 B 0.432(3) 0.345(3) 0.7267(10) 0.169(8) Uani 1 1 d D U . . .
H17 H 0.510453 0.384609 0.727160 0.202 Uiso 1 1 calc R U . . .
B18 B 0.399(3) 0.247(3) 0.7553(9) 0.174(8) Uani 1 1 d D U . . .
H18 H 0.455348 0.221168 0.775322 0.209 Uiso 1 1 calc R U . . .
B19 B 0.266(3) 0.253(3) 0.7623(9) 0.173(8) Uani 1 1 d D U . . .
H19 H 0.231597 0.230900 0.787150 0.207 Uiso 1 1 calc R U . . .
B20 B 0.215(3) 0.354(3) 0.7386(9) 0.165(7) Uani 1 1 d D U . . .
H20 H 0.144260 0.400431 0.746930 0.198 Uiso 0.5 1 calc R U P . .

loop_
_atom_site_aniso_label
_atom_site_aniso_U_11
_atom_site_aniso_U_22
_atom_site_aniso_U_33
_atom_site_aniso_U_23
_atom_site_aniso_U_13
_atom_site_aniso_U_12
Cu1 0.149(4) 0.149(4) 0.044(3) -0.019(3) -0.019(3) 0.024(5)
Cu2 0.130(4) 0.145(5) 0.057(3) -0.006(3) 0.001(3) 0.001(3)
Cu3 0.116(3) 0.116(3) 0.087(4) 0.019(3) 0.019(3) -0.010(4)
I1 0.106(2) 0.133(2) 0.0627(14) -0.0109(14) 0.0031(14) -0.0076(17)
I2 0.180(6) 0.106(4) 0.137(5) -0.001(4) 0.078(5) -0.052(4)
S1 0.114(7) 0.188(11) 0.042(5) 0.007(6) -0.002(5) 0.001(6)
S2 0.146(8) 0.113(7) 0.066(5) 0.016(5) 0.020(6) -0.003(6)
B1 0.105(10) 0.190(17) 0.065(10) 0.020(10) -0.014(9) -0.004(11)
B2 0.106(10) 0.182(14) 0.074(10) 0.016(10) -0.007(10) -0.001(11)
C1 0.111(11) 0.194(17) 0.067(11) 0.023(11) -0.016(9) -0.006(11)
C2 0.116(13) 0.187(16) 0.072(10) 0.024(10) -0.010(9) -0.008(12)
B3 0.111(11) 0.177(17) 0.058(10) 0.022(11) -0.005(8) -0.009(11)
B4 0.106(11) 0.179(15) 0.047(9) 0.018(10) -0.008(9) -0.016(10)
B5 0.108(12) 0.186(15) 0.061(10) 0.022(10) -0.016(10) -0.011(11)
B6 0.112(13) 0.186(16) 0.058(9) 0.020(11) -0.016(9) -0.009(12)
B7 0.110(12) 0.189(15) 0.076(12) 0.024(10) -0.008(10) -0.002(12)
B8 0.111(11) 0.181(15) 0.076(12) 0.020(10) -0.008(9) -0.003(11)
B9 0.106(9) 0.175(16) 0.063(10) 0.014(10) -0.005(8) -0.008(10)
B10 0.102(10) 0.184(15) 0.057(8) 0.017(9) -0.010(8) -0.009(10)
B13 0.226(16) 0.111(9) 0.136(16) 0.018(9) 0.067(14) 0.005(9)
B14 0.240(15) 0.107(12) 0.142(16) 0.031(10) 0.054(15) 0.009(12)
B11 0.245(18) 0.110(11) 0.140(16) 0.013(10) 0.064(14) -0.001(10)
B12 0.248(18) 0.112(11) 0.149(16) 0.018(11) 0.065(15) 0.008(12)
C3 0.256(18) 0.116(12) 0.158(17) 0.019(12) 0.059(15) 0.011(12)
C4 0.264(19) 0.114(11) 0.152(17) 0.020(11) 0.060(16) 0.004(11)
B15 0.256(17) 0.114(11) 0.145(18) 0.018(12) 0.062(15) -0.002(11)
B16 0.258(19) 0.113(11) 0.150(16) 0.017(12) 0.062(15) 0.004(12)
B17 0.243(16) 0.110(12) 0.153(17) 0.028(12) 0.056(15) 0.014(11)
B18 0.258(17) 0.112(13) 0.153(16) 0.025(12) 0.055(16) 0.008(12)
B19 0.259(18) 0.115(13) 0.144(16) 0.025(11) 0.059(15) -0.003(11)
B20 0.241(16) 0.113(11) 0.140(17) 0.023(10) 0.066(14) -0.003(10)

loop_
_atom_type_symbol
_atom_type_description
_atom_type_scat_dispersion_real
_atom_type_scat_dispersion_imag
_atom_type_scat_source
C C 0.0033 0.0016 'International Tables Vol C Tables 4.2.6.8 and 6.1.1.4'
H H 0.0000 0.0000 'International Tables Vol C Tables 4.2.6.8 and 6.1.1.4'
Cu Cu 0.3201 1.2651 'International Tables Vol C Tables 4.2.6.8 and 6.1.1.4'
I I -0.4742 1.8119 'International Tables Vol C Tables 4.2.6.8 and 6.1.1.4'
S S 0.1246 0.1234 'International Tables Vol C Tables 4.2.6.8 and 6.1.1.4'
B B 0.0013 0.0007 'International Tables Vol C Tables 4.2.6.8 and 6.1.1.4'

loop_
_geom_angle_atom_site_label_1
_geom_angle_atom_site_label_2
_geom_angle_atom_site_label_3
_geom_angle
_geom_angle_site_symmetry_1
_geom_angle_site_symmetry_3
_geom_angle_publ_flag
S1 Cu1 S1 167.8(8) . 8_666 ?
S1 Cu1 Cu2 48.9(4) . . ?
S1 Cu1 Cu2 143.2(5) 8_666 . ?
S1 Cu1 Cu2 143.2(5) . 8_666 ?
S1 Cu1 Cu2 48.9(4) 8_666 8_666 ?
Cu2 Cu1 Cu2 94.7(3) . 8_666 ?
S2 Cu2 S1 162.7(5) . . ?
S2 Cu2 Cu3 50.1(3) . . ?
S1 Cu2 Cu3 133.1(4) . . ?
S2 Cu2 Cu1 127.3(4) . . ?
S1 Cu2 Cu1 49.2(3) . . ?
Cu3 Cu2 Cu1 84.2(2) . . ?
S2 Cu3 S2 171.7(8) . 8_666 ?
S2 Cu3 Cu2 49.7(4) . . ?
S2 Cu3 Cu2 138.0(4) 8_666 . ?
S2 Cu3 Cu2 138.0(4) . 8_666 ?
S2 Cu3 Cu2 49.7(4) 8_666 8_666 ?
Cu2 Cu3 Cu2 97.0(3) . 8_666 ?
B10 S1 Cu2 103.3(11) . . ?
B10 S1 Cu1 107.4(11) . . ?
Cu2 S1 Cu1 81.9(5) . . ?
B13 S2 Cu2 110.6(13) . . ?
B13 S2 Cu3 98.5(13) . . ?
Cu2 S2 Cu3 80.2(4) . . ?
B10 B1 C1 108.0(18) . . ?
B10 B1 B7 109.7(18) . . ?
C1 B1 B7 60.7(12) . . ?
B10 B1 B2 61.3(12) . . ?
C1 B1 B2 108.4(18) . . ?
B7 B1 B2 60.2(12) . . ?
B10 B1 B5 60.8(12) . . ?
C1 B1 B5 59.3(12) . . ?
B7 B1 B5 109.3(18) . . ?
B2 B1 B5 109.9(18) . . ?
B10 B1 H1 120.8 . . ?
C1 B1 H1 122.2 . . ?
B7 B1 H1 120.7 . . ?
B2 B1 H1 120.8 . . ?
B5 B1 H1 120.9 . . ?
B9 B2 B7 106.1(18) . . ?
B9 B2 B1 104.9(18) . . ?
B7 B2 B1 59.3(12) . . ?
B9 B2 B10 59.9(12) . . ?
B7 B2 B10 106.4(18) . . ?
B1 B2 B10 58.1(12) . . ?
B9 B2 B8 59.1(12) . . ?
B7 B2 B8 60.8(12) . . ?
B1 B2 B8 107.6(18) . . ?
B10 B2 B8 108.1(18) . . ?
B9 B2 H2 123.4 . . ?
B7 B2 H2 122.4 . . ?
B1 B2 H2 123.4 . . ?
B10 B2 H2 122.3 . . ?
B8 B2 H2 121.1 . . ?
C2 C1 B5 108.4(18) . . ?
C2 C1 B1 106.6(18) . . ?
B5 C1 B1 61.1(12) . . ?
C2 C1 B6 60.7(12) . . ?
B5 C1 B6 61.3(12) . . ?
B1 C1 B6 110.2(17) . . ?
C2 C1 B7 59.7(12) . . ?
B5 C1 B7 110.0(17) . . ?
B1 C1 B7 59.8(12) . . ?
B6 C1 B7 110.7(18) . . ?
C2 C1 H1A 122.7 . . ?
B5 C1 H1A 120.5 . . ?
B1 C1 H1A 121.8 . . ?
B6 C1 H1A 119.5 . . ?
B7 C1 H1A 120.6 . . ?
C1 C2 B3 110.4(18) . . ?
C1 C2 B7 61.6(12) . . ?
B3 C2 B7 112.3(18) . . ?
C1 C2 B8 112.1(18) . . ?
B3 C2 B8 62.1(12) . . ?
B7 C2 B8 62.3(12) . . ?
C1 C2 B6 61.1(12) . . ?
B3 C2 B6 61.4(12) . . ?
B7 C2 B6 112.6(18) . . ?
B8 C2 B6 113.1(18) . . ?
C1 C2 H2A 120.3 . . ?
B3 C2 H2A 119.9 . . ?
B7 C2 H2A 118.8 . . ?
B8 C2 H2A 118.4 . . ?
B6 C2 H2A 119.0 . . ?
C2 B3 B9 104.1(18) . . ?
C2 B3 B4 104.9(18) . . ?
B9 B3 B4 60.0(12) . . ?
C2 B3 B6 60.5(12) . . ?
B9 B3 B6 107.5(17) . . ?
B4 B3 B6 59.0(12) . . ?
C2 B3 B8 59.4(12) . . ?
B9 B3 B8 59.1(12) . . ?
B4 B3 B8 108.0(18) . . ?
B6 B3 B8 110.1(18) . . ?
C2 B3 H3 124.1 . . ?
B9 B3 H3 123.3 . . ?
B4 B3 H3 122.8 . . ?
B6 B3 H3 120.6 . . ?
B8 B3 H3 120.8 . . ?
B5 B4 B6 62.0(12) . . ?
B5 B4 B9 108.4(19) . . ?
B6 B4 B9 108.3(18) . . ?
B5 B4 B3 110.0(18) . . ?
B6 B4 B3 60.7(12) . . ?
B9 B4 B3 59.2(12) . . ?
B5 B4 B10 60.7(12) . . ?
B6 B4 B10 110.6(18) . . ?
B9 B4 B10 59.9(12) . . ?
B3 B4 B10 108.6(18) . . ?
B5 B4 H4 120.3 . . ?
B6 B4 H4 120.1 . . ?
B9 B4 H4 122.5 . . ?
B3 B4 H4 121.3 . . ?
B10 B4 H4 120.8 . . ?
B4 B5 C1 106.2(18) . . ?
B4 B5 B10 60.9(12) . . ?
C1 B5 B10 106.3(18) . . ?
B4 B5 B1 106.6(19) . . ?
C1 B5 B1 59.7(12) . . ?
B10 B5 B1 58.3(12) . . ?
B4 B5 B6 59.5(12) . . ?
C1 B5 B6 60.0(12) . . ?
B10 B5 B6 108.7(18) . . ?
B1 B5 B6 108.1(18) . . ?
B4 B5 H5 122.5 . . ?
C1 B5 H5 122.8 . . ?
B10 B5 H5 122.0 . . ?
B1 B5 H5 122.6 . . ?
B6 B5 H5 121.1 . . ?
B4 B6 C2 104.2(18) . . ?
B4 B6 C1 104.4(17) . . ?
C2 B6 C1 58.2(12) . . ?
B4 B6 B3 60.4(12) . . ?
C2 B6 B3 58.2(12) . . ?
C1 B6 B3 105.6(17) . . ?
B4 B6 B5 58.5(12) . . ?
C2 B6 B5 104.4(18) . . ?
C1 B6 B5 58.7(12) . . ?
B3 B6 B5 107.0(17) . . ?
B4 B6 H6 123.6 . . ?
C2 B6 H6 124.5 . . ?
C1 B6 H6 123.7 . . ?
B3 B6 H6 122.0 . . ?
B5 B6 H6 123.0 . . ?
C2 B7 B1 105.5(18) . . ?
C2 B7 C1 58.6(12) . . ?
B1 B7 C1 59.6(12) . . ?
C2 B7 B2 106.0(18) . . ?
B1 B7 B2 60.5(12) . . ?
C1 B7 B2 107.7(18) . . ?
C2 B7 B8 58.9(12) . . ?
B1 B7 B8 107.9(18) . . ?
C1 B7 B8 107.0(18) . . ?
B2 B7 B8 60.0(12) . . ?
C2 B7 H7 123.9 . . ?
B1 B7 H7 122.1 . . ?
C1 B7 H7 122.3 . . ?
B2 B7 H7 121.8 . . ?
B8 B7 H7 121.9 . . ?
C2 B8 B9 103.5(18) . . ?
C2 B8 B2 105.3(18) . . ?
B9 B8 B2 59.3(12) . . ?
C2 B8 B3 58.4(12) . . ?
B9 B8 B3 59.2(12) . . ?
B2 B8 B3 107.6(18) . . ?
C2 B8 B7 58.8(12) . . ?
B9 B8 B7 105.0(18) . . ?
B2 B8 B7 59.2(12) . . ?
B3 B8 B7 106.6(18) . . ?
C2 B8 H8 124.4 . . ?
B9 B8 H8 124.0 . . ?
B2 B8 H8 122.2 . . ?
B3 B8 H8 122.0 . . ?
B7 B8 H8 122.9 . . ?
B8 B9 B3 61.6(12) . . ?
B8 B9 B2 61.6(12) . . ?
B3 B9 B2 111.3(18) . . ?
B8 B9 B4 110.7(18) . . ?
B3 B9 B4 60.8(12) . . ?
B2 B9 B4 110.2(19) . . ?
B8 B9 B10 111.1(18) . . ?
B3 B9 B10 110.4(18) . . ?
B2 B9 B10 61.1(12) . . ?
B4 B9 B10 60.5(12) . . ?
B8 B9 I1 120.8(18) . . ?
B3 B9 I1 118.5(17) . . ?
B2 B9 I1 122.0(18) . . ?
B4 B9 I1 118.7(18) . . ?
B10 B9 I1 120.3(16) . . ?
B1 B10 B9 106.2(18) . . ?
B1 B10 B5 60.9(12) . . ?
B9 B10 B5 106.3(17) . . ?
B1 B10 B4 106.7(17) . . ?
B9 B10 B4 59.6(12) . . ?
B5 B10 B4 58.4(12) . . ?
B1 B10 B2 60.7(12) . . ?
B9 B10 B2 58.9(12) . . ?
B5 B10 B2 109.6(18) . . ?
B4 B10 B2 107.6(17) . . ?
B1 B10 S1 119.0(18) . . ?
B9 B10 S1 126.8(18) . . ?
B5 B10 S1 119.1(19) . . ?
B4 B10 S1 124.1(19) . . ?
B2 B10 S1 121.6(18) . . ?
B14 B13 B20 60.2(13) . . ?
B14 B13 B12 107.8(19) . . ?
B20 B13 B12 107.8(19) . . ?
B14 B13 B17 60.2(13) . . ?
B20 B13 B17 108.4(19) . . ?
B12 B13 B17 59.8(12) . . ?
B14 B13 B11 108.2(19) . . ?
B20 B13 B11 60.2(12) . . ?
B12 B13 B11 59.5(12) . . ?
B17 B13 B11 107.8(19) . . ?
B14 B13 S2 126(2) . . ?
B20 B13 S2 125(2) . . ?
B12 B13 S2 117(2) . . ?
B17 B13 S2 120(2) . . ?
B11 B13 S2 120(2) . . ?
B13 B14 B18 109.1(19) . . ?
B13 B14 B19 108.5(19) . . ?
B18 B14 B19 60.0(13) . . ?
B13 B14 B20 60.4(13) . . ?
B18 B14 B20 109(2) . . ?
B19 B14 B20 60.1(13) . . ?
B13 B14 B17 60.5(13) . . ?
B18 B14 B17 60.4(13) . . ?
B19 B14 B17 108.4(19) . . ?
B20 B14 B17 109(2) . . ?
B13 B14 H4A 121.1 . . ?
B18 B14 H4A 121.2 . . ?
B19 B14 H4A 121.7 . . ?
B20 B14 H4A 121.3 . . ?
B17 B14 H4A 121.3 . . ?
B16 B11 B12 60.6(13) . . ?
B16 B11 B20 107.6(19) . . ?
B12 B11 B20 107.5(19) . . ?
B16 B11 B13 108.2(19) . . ?
B12 B11 B13 59.9(13) . . ?
B20 B11 B13 59.5(13) . . ?
B16 B11 B15 59.6(12) . . ?
B12 B11 B15 108.0(19) . . ?
B20 B11 B15 59.9(12) . . ?
B13 B11 B15 107.5(19) . . ?
B16 B11 H11 121.6 . . ?
B12 B11 H11 121.6 . . ?
B20 B11 H11 122.2 . . ?
B13 B11 H11 121.9 . . ?
B15 B11 H11 122.0 . . ?
C3 B12 B11 107.9(19) . . ?
C3 B12 B17 59.5(13) . . ?
B11 B12 B17 108.9(19) . . ?
C3 B12 B13 107.4(19) . . ?
B11 B12 B13 60.5(13) . . ?
B17 B12 B13 60.2(13) . . ?
C3 B12 B16 60.3(13) . . ?
B11 B12 B16 59.6(13) . . ?
B17 B12 B16 108.3(19) . . ?
B13 B12 B16 107.8(19) . . ?
C3 B12 H12 122.1 . . ?
B11 B12 H12 121.4 . . ?
B17 B12 H12 121.4 . . ?
B13 B12 H12 121.8 . . ?
B16 B12 H12 121.7 . . ?
C4 C3 B17 108.2(19) . . ?
C4 C3 B12 107.7(19) . . ?
B17 C3 B12 60.6(13) . . ?
C4 C3 B18 59.9(13) . . ?
B17 C3 B18 60.6(13) . . ?
B12 C3 B18 108.9(19) . . ?
C4 C3 B16 59.6(13) . . ?
B17 C3 B16 109.2(19) . . ?
B12 C3 B16 60.5(13) . . ?
B18 C3 B16 108.6(19) . . ?
C4 C3 H13 122.3 . . ?
B17 C3 H13 121.0 . . ?
B12 C3 H13 121.3 . . ?
B18 C3 H13 121.2 . . ?
B16 C3 H13 121.2 . . ?
B19 C4 B15 61.1(13) . . ?
B19 C4 C3 109.1(19) . . ?
B15 C4 C3 109.9(19) . . ?
B19 C4 B16 109.7(19) . . ?
B15 C4 B16 60.7(13) . . ?
C3 C4 B16 61.0(13) . . ?
B19 C4 B18 60.5(13) . . ?
B15 C4 B18 110.4(19) . . ?
C3 C4 B18 60.6(13) . . ?
B16 C4 B18 110.3(19) . . ?
B19 C4 H14 121.0 . . ?
B15 C4 H14 120.3 . . ?
C3 C4 H14 120.9 . . ?
B16 C4 H14 120.4 . . ?
B18 C4 H14 120.4 . . ?
C4 B15 B16 59.9(13) . . ?
C4 B15 B19 59.4(13) . . ?
B16 B15 B19 107.7(19) . . ?
C4 B15 B20 106.4(19) . . ?
B16 B15 B20 107.3(19) . . ?
B19 B15 B20 59.6(13) . . ?
C4 B15 B11 106.5(19) . . ?
B16 B15 B11 59.3(12) . . ?
B19 B15 B11 107.2(19) . . ?
B20 B15 B11 59.8(12) . . ?
C4 B15 H15 122.7 . . ?
B16 B15 H15 121.8 . . ?
B19 B15 H15 122.0 . . ?
B20 B15 H15 122.3 . . ?
B11 B15 H15 122.5 . . ?
C4 B16 B11 107.4(19) . . ?
C4 B16 B15 59.4(13) . . ?
B11 B16 B15 61.1(13) . . ?
C4 B16 C3 59.4(13) . . ?
B11 B16 C3 107.2(19) . . ?
B15 B16 C3 107.6(19) . . ?
C4 B16 B12 106.5(19) . . ?
B11 B16 B12 59.8(13) . . ?
B15 B16 B12 108.5(19) . . ?
C3 B16 B12 59.2(12) . . ?
C4 B16 H16 122.7 . . ?
B11 B16 H16 121.6 . . ?
B15 B16 H16 121.2 . . ?
C3 B16 H16 122.5 . . ?
B12 B16 H16 122.2 . . ?
C3 B17 B12 59.9(13) . . ?
C3 B17 B14 107.2(19) . . ?
B12 B17 B14 107.2(19) . . ?
C3 B17 B18 60.3(13) . . ?
B12 B17 B18 108.1(19) . . ?
B14 B17 B18 59.5(12) . . ?
C3 B17 B13 107.6(19) . . ?
B12 B17 B13 60.0(13) . . ?
B14 B17 B13 59.2(13) . . ?
B18 B17 B13 107.3(19) . . ?
C3 B17 H17 121.9 . . ?
B12 B17 H17 121.7 . . ?
B14 B17 H17 122.6 . . ?
B18 B17 H17 121.7 . . ?
B13 B17 H17 122.2 . . ?
C4 B18 B14 107(2) . . ?
C4 B18 B19 59.3(13) . . ?
B14 B18 B19 60.1(13) . . ?
C4 B18 C3 59.5(13) . . ?
B14 B18 C3 106.8(19) . . ?
B19 B18 C3 107.2(19) . . ?
C4 B18 B17 106.7(19) . . ?
B14 B18 B17 60.1(13) . . ?
B19 B18 B17 108.2(19) . . ?
C3 B18 B17 59.2(12) . . ?
C4 B18 H18 122.8 . . ?
B14 B18 H18 122.2 . . ?
B19 B18 H18 121.7 . . ?
C3 B18 H18 122.5 . . ?
B17 B18 H18 121.9 . . ?
C4 B19 B18 60.2(13) . . ?
C4 B19 B14 107.2(19) . . ?
B18 B19 B14 59.9(13) . . ?
C4 B19 B20 107.3(19) . . ?
B18 B19 B20 108.5(19) . . ?
B14 B19 B20 60.1(13) . . ?
C4 B19 B15 59.5(13) . . ?
B18 B19 B15 108.9(19) . . ?
B14 B19 B15 108.6(19) . . ?
B20 B19 B15 60.6(13) . . ?
C4 B19 H19 122.5 . . ?
B18 B19 H19 121.2 . . ?
B14 B19 H19 121.9 . . ?
B20 B19 H19 121.6 . . ?
B15 B19 H19 121.1 . . ?
B14 B20 B19 59.9(13) . . ?
B14 B20 B13 59.4(13) . . ?
B19 B20 B13 107.6(19) . . ?
B14 B20 B11 107.6(19) . . ?
B19 B20 B11 107.9(19) . . ?
B13 B20 B11 60.3(13) . . ?
B14 B20 B15 107.9(19) . . ?
B19 B20 B15 59.9(13) . . ?
B13 B20 B15 108.5(19) . . ?
B11 B20 B15 60.3(12) . . ?
B14 B20 I2 120(2) . . ?
B19 B20 I2 122(2) . . ?
B13 B20 I2 121(2) . . ?
B11 B20 I2 123(2) . . ?
B15 B20 I2 123(2) . . ?
B14 B20 H20 123.3 . . ?
B19 B20 H20 122.1 . . ?
B13 B20 H20 122.2 . . ?
B11 B20 H20 120.8 . . ?
B15 B20 H20 120.4 . . ?
I2 B20 H20 2.9 . . ?

loop_
_geom_bond_atom_site_label_1
_geom_bond_atom_site_label_2
_geom_bond_distance
_geom_bond_site_symmetry_2
_geom_bond_publ_flag
Cu1 S1 2.177(12) . ?
Cu1 S1 2.177(12) 8_666 ?
Cu1 Cu2 2.847(8) . ?
Cu1 Cu2 2.847(8) 8_666 ?
Cu2 S2 2.163(13) . ?
Cu2 S1 2.168(14) . ?
Cu2 Cu3 2.796(8) . ?
Cu3 S2 2.176(11) . ?
Cu3 S2 2.176(11) 8_666 ?
I1 B9 2.26(3) . ?
I2 B20 2.15(4) . ?
S1 B10 1.88(3) . ?
S2 B13 1.93(3) . ?
B1 B10 1.68(3) . ?
B1 C1 1.71(3) . ?
B1 B7 1.71(3) . ?
B1 B2 1.73(3) . ?
B1 B5 1.73(3) . ?
B1 H1 1.1200 . ?
B2 B9 1.70(3) . ?
B2 B7 1.73(3) . ?
B2 B10 1.74(3) . ?
B2 B8 1.74(3) . ?
B2 H2 1.1200 . ?
C1 C2 1.67(3) . ?
C1 B5 1.70(3) . ?
C1 B6 1.72(3) . ?
C1 B7 1.73(3) . ?
C1 H1A 1.1200 . ?
C2 B3 1.68(3) . ?
C2 B7 1.69(3) . ?
C2 B8 1.70(3) . ?
C2 B6 1.72(3) . ?
C2 H2A 1.1200 . ?
B3 B9 1.70(3) . ?
B3 B4 1.73(3) . ?
B3 B6 1.73(3) . ?
B3 B8 1.74(3) . ?
B3 H3 1.1200 . ?
B4 B5 1.69(3) . ?
B4 B6 1.70(3) . ?
B4 B9 1.71(3) . ?
B4 B10 1.73(3) . ?
B4 H4 1.1200 . ?
B5 B10 1.73(3) . ?
B5 B6 1.75(3) . ?
B5 H5 1.1200 . ?
B6 H6 1.1200 . ?
B7 B8 1.75(3) . ?
B7 H7 1.1200 . ?
B8 B9 1.70(3) . ?
B8 H8 1.1200 . ?
B9 B10 1.72(3) . ?
B13 B14 1.71(3) . ?
B13 B20 1.73(3) . ?
B13 B12 1.73(3) . ?
B13 B17 1.73(3) . ?
B13 B11 1.74(3) . ?
B14 B18 1.72(3) . ?
B14 B19 1.72(3) . ?
B14 B20 1.72(3) . ?
B14 B17 1.73(3) . ?
B14 H4A 1.1200 . ?
B11 B16 1.72(3) . ?
B11 B12 1.72(3) . ?
B11 B20 1.74(3) . ?
B11 B15 1.75(3) . ?
B11 H11 1.1200 . ?
B12 C3 1.71(3) . ?
B12 B17 1.73(3) . ?
B12 B16 1.74(3) . ?
B12 H12 1.1200 . ?
C3 C4 1.71(3) . ?
C3 B17 1.71(3) . ?
C3 B18 1.73(3) . ?
C3 B16 1.73(3) . ?
C3 H13 1.1200 . ?
C4 B19 1.70(3) . ?
C4 B15 1.70(3) . ?
C4 B16 1.71(3) . ?
C4 B18 1.71(3) . ?
C4 H14 1.1200 . ?
B15 B16 1.72(3) . ?
B15 B19 1.73(3) . ?
B15 B20 1.74(3) . ?
B15 H15 1.1200 . ?
B16 H16 1.1200 . ?
B17 B18 1.73(3) . ?
B17 H17 1.1200 . ?
B18 B19 1.72(3) . ?
B18 H18 1.1200 . ?
B19 B20 1.72(3) . ?
B19 H19 1.1200 . ?
B20 H20 1.1200 . ?

loop_
_geom_torsion_atom_site_label_1
_geom_torsion_atom_site_label_2
_geom_torsion_atom_site_label_3
_geom_torsion_atom_site_label_4
_geom_torsion
_geom_torsion_site_symmetry_1
_geom_torsion_site_symmetry_2
_geom_torsion_site_symmetry_3
_geom_torsion_site_symmetry_4
_geom_torsion_publ_flag
B10 B1 B2 B9 39.0(15) . . . . ?
C1 B1 B2 B9 -61.9(19) . . . . ?
B7 B1 B2 B9 -100.1(18) . . . . ?
B5 B1 B2 B9 1(2) . . . . ?
B10 B1 B2 B7 139.1(18) . . . . ?
C1 B1 B2 B7 38.3(15) . . . . ?
B5 B1 B2 B7 101.4(18) . . . . ?
C1 B1 B2 B10 -100.9(18) . . . . ?
B7 B1 B2 B10 -139.1(18) . . . . ?
B5 B1 B2 B10 -37.7(15) . . . . ?
B10 B1 B2 B8 100.8(18) . . . . ?
C1 B1 B2 B8 0(2) . . . . ?
B7 B1 B2 B8 -38.3(16) . . . . ?
B5 B1 B2 B8 63.1(19) . . . . ?
B10 B1 C1 C2 -64(2) . . . . ?
B7 B1 C1 C2 38.6(15) . . . . ?
B2 B1 C1 C2 0(2) . . . . ?
B5 B1 C1 C2 -102.2(18) . . . . ?
B10 B1 C1 B5 37.8(16) . . . . ?
B7 B1 C1 B5 140.7(19) . . . . ?
B2 B1 C1 B5 102.7(19) . . . . ?
B10 B1 C1 B6 0(2) . . . . ?
B7 B1 C1 B6 102.8(19) . . . . ?
B2 B1 C1 B6 65(2) . . . . ?
B5 B1 C1 B6 -37.9(16) . . . . ?
B10 B1 C1 B7 -102.9(19) . . . . ?
B2 B1 C1 B7 -38.1(15) . . . . ?
B5 B1 C1 B7 -140.7(19) . . . . ?
B5 C1 C2 B3 2(2) . . . . ?
B1 C1 C2 B3 66.5(19) . . . . ?
B6 C1 C2 B3 -37.8(15) . . . . ?
B7 C1 C2 B3 105.1(19) . . . . ?
B5 C1 C2 B7 -102.9(18) . . . . ?
B1 C1 C2 B7 -38.6(15) . . . . ?
B6 C1 C2 B7 -142.8(18) . . . . ?
B5 C1 C2 B8 -65(2) . . . . ?
B1 C1 C2 B8 -1(2) . . . . ?
B6 C1 C2 B8 -105.0(19) . . . . ?
B7 C1 C2 B8 37.8(16) . . . . ?
B5 C1 C2 B6 40.0(15) . . . . ?
B1 C1 C2 B6 104.3(18) . . . . ?
B7 C1 C2 B6 142.8(18) . . . . ?
C1 C2 B3 B9 -64.7(19) . . . . ?
B7 C2 B3 B9 2(2) . . . . ?
B8 C2 B3 B9 40.2(15) . . . . ?
B6 C2 B3 B9 -102.4(17) . . . . ?
C1 C2 B3 B4 -3(2) . . . . ?
B7 C2 B3 B4 64(2) . . . . ?
B8 C2 B3 B4 102.4(17) . . . . ?
B6 C2 B3 B4 -40.2(14) . . . . ?
C1 C2 B3 B6 37.6(15) . . . . ?
B7 C2 B3 B6 104.4(19) . . . . ?
B8 C2 B3 B6 142.6(18) . . . . ?
C1 C2 B3 B8 -104.9(18) . . . . ?
B7 C2 B3 B8 -38.2(16) . . . . ?
B6 C2 B3 B8 -142.6(18) . . . . ?
C2 B3 B4 B5 2(2) . . . . ?
B9 B3 B4 B5 100.0(19) . . . . ?
B6 B3 B4 B5 -38.9(16) . . . . ?
B8 B3 B4 B5 64(2) . . . . ?
C2 B3 B4 B6 41.0(15) . . . . ?
B9 B3 B4 B6 138.9(19) . . . . ?
B8 B3 B4 B6 103.1(18) . . . . ?
C2 B3 B4 B9 -98.0(18) . . . . ?
B6 B3 B4 B9 -138.9(19) . . . . ?
B8 B3 B4 B9 -35.8(15) . . . . ?
C2 B3 B4 B10 -62.7(19) . . . . ?
B9 B3 B4 B10 35.2(16) . . . . ?
B6 B3 B4 B10 -103.7(18) . . . . ?
B8 B3 B4 B10 -1(2) . . . . ?
B6 B4 B5 C1 -39.1(15) . . . . ?
B9 B4 B5 C1 62.3(19) . . . . ?
B3 B4 B5 C1 -1(2) . . . . ?
B10 B4 B5 C1 99.9(18) . . . . ?
B6 B4 B5 B10 -139.0(18) . . . . ?
B9 B4 B5 B10 -37.6(15) . . . . ?
B3 B4 B5 B10 -100.7(18) . . . . ?
B6 B4 B5 B1 -101.6(18) . . . . ?
B9 B4 B5 B1 0(2) . . . . ?
B3 B4 B5 B1 -63.2(19) . . . . ?
B10 B4 B5 B1 37.5(15) . . . . ?
B9 B4 B5 B6 101.4(18) . . . . ?
B3 B4 B5 B6 38.3(15) . . . . ?
B10 B4 B5 B6 139.0(18) . . . . ?
C2 C1 B5 B4 -1(2) . . . . ?
B1 C1 B5 B4 -100.0(18) . . . . ?
B6 C1 B5 B4 38.9(15) . . . . ?
B7 C1 B5 B4 -64.4(19) . . . . ?
C2 C1 B5 B10 62.9(19) . . . . ?
B1 C1 B5 B10 -36.3(15) . . . . ?
B6 C1 B5 B10 102.6(18) . . . . ?
B7 C1 B5 B10 -1(2) . . . . ?
C2 C1 B5 B1 99.2(18) . . . . ?
B6 C1 B5 B1 138.9(18) . . . . ?
B7 C1 B5 B1 35.6(16) . . . . ?
C2 C1 B5 B6 -39.7(15) . . . . ?
B1 C1 B5 B6 -138.9(18) . . . . ?
B7 C1 B5 B6 -103.3(18) . . . . ?
B10 B1 B5 B4 -38.7(15) . . . . ?
C1 B1 B5 B4 99.4(18) . . . . ?
B7 B1 B5 B4 63.6(19) . . . . ?
B2 B1 B5 B4 -1(2) . . . . ?
B10 B1 B5 C1 -138.1(19) . . . . ?
B7 B1 B5 C1 -35.8(16) . . . . ?
B2 B1 B5 C1 -100.1(18) . . . . ?
C1 B1 B5 B10 138.1(19) . . . . ?
B7 B1 B5 B10 102.3(19) . . . . ?
B2 B1 B5 B10 37.9(15) . . . . ?
B10 B1 B5 B6 -101.3(18) . . . . ?
C1 B1 B5 B6 36.8(15) . . . . ?
B7 B1 B5 B6 1(2) . . . . ?
B2 B1 B5 B6 -63.3(19) . . . . ?
B5 B4 B6 C2 98.4(18) . . . . ?
B9 B4 B6 C2 -3(2) . . . . ?
B3 B4 B6 C2 -39.7(15) . . . . ?
B10 B4 B6 C2 61(2) . . . . ?
B5 B4 B6 C1 38.1(15) . . . . ?
B9 B4 B6 C1 -63.5(19) . . . . ?
B3 B4 B6 C1 -100.0(18) . . . . ?
B10 B4 B6 C1 0(2) . . . . ?
B5 B4 B6 B3 138.1(19) . . . . ?
B9 B4 B6 B3 36.5(15) . . . . ?
B10 B4 B6 B3 100.4(19) . . . . ?
B9 B4 B6 B5 -101.6(19) . . . . ?
B3 B4 B6 B5 -138.1(19) . . . . ?
B10 B4 B6 B5 -37.7(16) . . . . ?
C1 C2 B6 B4 -98.4(17) . . . . ?
B3 C2 B6 B4 40.8(15) . . . . ?
B7 C2 B6 B4 -63.3(19) . . . . ?
B8 C2 B6 B4 5(2) . . . . ?
B3 C2 B6 C1 139.2(17) . . . . ?
B7 C2 B6 C1 35.1(16) . . . . ?
B8 C2 B6 C1 103.4(19) . . . . ?
C1 C2 B6 B3 -139.2(17) . . . . ?
B7 C2 B6 B3 -104.0(19) . . . . ?
B8 C2 B6 B3 -35.7(16) . . . . ?
C1 C2 B6 B5 -37.8(14) . . . . ?
B3 C2 B6 B5 101.4(17) . . . . ?
B7 C2 B6 B5 -3(2) . . . . ?
B8 C2 B6 B5 65.6(19) . . . . ?
C2 C1 B6 B4 97.9(18) . . . . ?
B5 C1 B6 B4 -38.0(15) . . . . ?
B1 C1 B6 B4 0(2) . . . . ?
B7 C1 B6 B4 64.0(19) . . . . ?
B5 C1 B6 C2 -136.0(18) . . . . ?
B1 C1 B6 C2 -98.2(19) . . . . ?
B7 C1 B6 C2 -33.9(15) . . . . ?
C2 C1 B6 B3 35.2(14) . . . . ?
B5 C1 B6 B3 -100.7(17) . . . . ?
B1 C1 B6 B3 -62.9(19) . . . . ?
B7 C1 B6 B3 1(2) . . . . ?
C2 C1 B6 B5 136.0(18) . . . . ?
B1 C1 B6 B5 37.8(16) . . . . ?
B7 C1 B6 B5 102.1(18) . . . . ?
C2 B3 B6 B4 -133.3(19) . . . . ?
B9 B3 B6 B4 -36.6(16) . . . . ?
B8 B3 B6 B4 -99.4(18) . . . . ?
B9 B3 B6 C2 96.6(18) . . . . ?
B4 B3 B6 C2 133.3(19) . . . . ?
B8 B3 B6 C2 33.9(15) . . . . ?
C2 B3 B6 C1 -35.3(14) . . . . ?
B9 B3 B6 C1 61.4(19) . . . . ?
B4 B3 B6 C1 98.0(18) . . . . ?
B8 B3 B6 C1 -1(2) . . . . ?
C2 B3 B6 B5 -96.7(18) . . . . ?
B9 B3 B6 B5 0(2) . . . . ?
B4 B3 B6 B5 36.6(15) . . . . ?
B8 B3 B6 B5 -62.8(19) . . . . ?
C1 B5 B6 B4 135.6(19) . . . . ?
B10 B5 B6 B4 37.2(16) . . . . ?
B1 B5 B6 B4 99.0(19) . . . . ?
B4 B5 B6 C2 -98.0(18) . . . . ?
C1 B5 B6 C2 37.6(15) . . . . ?
B10 B5 B6 C2 -60.8(19) . . . . ?
B1 B5 B6 C2 1(2) . . . . ?
B4 B5 B6 C1 -135.6(19) . . . . ?
B10 B5 B6 C1 -98.4(18) . . . . ?
B1 B5 B6 C1 -36.7(15) . . . . ?
B4 B5 B6 B3 -37.4(16) . . . . ?
C1 B5 B6 B3 98.2(18) . . . . ?
B10 B5 B6 B3 0(2) . . . . ?
B1 B5 B6 B3 61.5(19) . . . . ?
C1 C2 B7 B1 38.2(15) . . . . ?
B3 C2 B7 B1 -64(2) . . . . ?
B8 C2 B7 B1 -101.9(18) . . . . ?
B6 C2 B7 B1 3(2) . . . . ?
B3 C2 B7 C1 -102.0(19) . . . . ?
B8 C2 B7 C1 -140.1(18) . . . . ?
B6 C2 B7 C1 -34.9(16) . . . . ?
C1 C2 B7 B2 101.3(18) . . . . ?
B3 C2 B7 B2 -1(2) . . . . ?
B8 C2 B7 B2 -38.8(15) . . . . ?
B6 C2 B7 B2 66(2) . . . . ?
C1 C2 B7 B8 140.1(18) . . . . ?
B3 C2 B7 B8 38.1(16) . . . . ?
B6 C2 B7 B8 105.2(19) . . . . ?
B10 B1 B7 C2 62.3(19) . . . . ?
C1 B1 B7 C2 -37.8(15) . . . . ?
B2 B1 B7 C2 99.8(18) . . . . ?
B5 B1 B7 C2 -3(2) . . . . ?
B10 B1 B7 C1 100.1(19) . . . . ?
B2 B1 B7 C1 137.6(19) . . . . ?
B5 B1 B7 C1 35.2(15) . . . . ?
B10 B1 B7 B2 -37.5(16) . . . . ?
C1 B1 B7 B2 -137.6(19) . . . . ?
B5 B1 B7 B2 -102.4(19) . . . . ?
B10 B1 B7 B8 1(2) . . . . ?
C1 B1 B7 B8 -99.5(18) . . . . ?
B2 B1 B7 B8 38.1(15) . . . . ?
B5 B1 B7 B8 -64(2) . . . . ?
B5 C1 B7 C2 100.1(19) . . . . ?
B1 C1 B7 C2 136.2(19) . . . . ?
B6 C1 B7 C2 34.3(15) . . . . ?
C2 C1 B7 B1 -136.2(19) . . . . ?
B5 C1 B7 B1 -36.1(16) . . . . ?
B6 C1 B7 B1 -102.0(18) . . . . ?
C2 C1 B7 B2 -98.3(18) . . . . ?
B5 C1 B7 B2 2(2) . . . . ?
B1 C1 B7 B2 38.0(15) . . . . ?
B6 C1 B7 B2 -64.0(19) . . . . ?
C2 C1 B7 B8 -35.0(15) . . . . ?
B5 C1 B7 B8 65.1(19) . . . . ?
B1 C1 B7 B8 101.2(18) . . . . ?
B6 C1 B7 B8 -1(2) . . . . ?
B9 B2 B7 C2 -1(2) . . . . ?
B1 B2 B7 C2 -99.1(18) . . . . ?
B10 B2 B7 C2 -63.7(19) . . . . ?
B8 B2 B7 C2 38.2(15) . . . . ?
B9 B2 B7 B1 98.1(18) . . . . ?
B10 B2 B7 B1 35.4(15) . . . . ?
B8 B2 B7 B1 137.3(19) . . . . ?
B9 B2 B7 C1 60.5(19) . . . . ?
B1 B2 B7 C1 -37.6(15) . . . . ?
B10 B2 B7 C1 -2(2) . . . . ?
B8 B2 B7 C1 99.8(18) . . . . ?
B9 B2 B7 B8 -39.3(15) . . . . ?
B1 B2 B7 B8 -137.3(19) . . . . ?
B10 B2 B7 B8 -102.0(18) . . . . ?
C1 C2 B8 B9 62(2) . . . . ?
B3 C2 B8 B9 -40.1(15) . . . . ?
B7 C2 B8 B9 99.6(18) . . . . ?
B6 C2 B8 B9 -5(2) . . . . ?
C1 C2 B8 B2 1(2) . . . . ?
B3 C2 B8 B2 -101.5(18) . . . . ?
B7 C2 B8 B2 38.2(15) . . . . ?
B6 C2 B8 B2 -66(2) . . . . ?
C1 C2 B8 B3 102.2(19) . . . . ?
B7 C2 B8 B3 139.7(18) . . . . ?
B6 C2 B8 B3 35.4(16) . . . . ?
C1 C2 B8 B7 -37.5(16) . . . . ?
B3 C2 B8 B7 -139.7(18) . . . . ?
B6 C2 B8 B7 -104.3(19) . . . . ?
B9 B2 B8 C2 96.8(18) . . . . ?
B7 B2 B8 C2 -38.0(15) . . . . ?
B1 B2 B8 C2 0(2) . . . . ?
B10 B2 B8 C2 61.0(19) . . . . ?
B7 B2 B8 B9 -134.9(19) . . . . ?
B1 B2 B8 B9 -97.2(19) . . . . ?
B10 B2 B8 B9 -35.8(16) . . . . ?
B9 B2 B8 B3 35.7(16) . . . . ?
B7 B2 B8 B3 -99.2(18) . . . . ?
B1 B2 B8 B3 -61.5(19) . . . . ?
B10 B2 B8 B3 0(2) . . . . ?
B9 B2 B8 B7 134.9(19) . . . . ?
B1 B2 B8 B7 37.7(15) . . . . ?
B10 B2 B8 B7 99.0(18) . . . . ?
B9 B3 B8 C2 -133.2(19) . . . . ?
B4 B3 B8 C2 -97.0(18) . . . . ?
B6 B3 B8 C2 -34.3(15) . . . . ?
C2 B3 B8 B9 133.2(19) . . . . ?
B4 B3 B8 B9 36.2(16) . . . . ?
B6 B3 B8 B9 98.9(18) . . . . ?
C2 B3 B8 B2 97.4(18) . . . . ?
B9 B3 B8 B2 -35.7(15) . . . . ?
B4 B3 B8 B2 0(2) . . . . ?
B6 B3 B8 B2 63.2(19) . . . . ?
C2 B3 B8 B7 35.2(15) . . . . ?
B9 B3 B8 B7 -97.9(18) . . . . ?
B4 B3 B8 B7 -61.8(19) . . . . ?
B6 B3 B8 B7 1(2) . . . . ?
B1 B7 B8 C2 97.7(18) . . . . ?
C1 B7 B8 C2 34.9(15) . . . . ?
B2 B7 B8 C2 136.0(19) . . . . ?
C2 B7 B8 B9 -96.9(18) . . . . ?
B1 B7 B8 B9 1(2) . . . . ?
C1 B7 B8 B9 -61.9(19) . . . . ?
B2 B7 B8 B9 39.1(15) . . . . ?
C2 B7 B8 B2 -136.0(19) . . . . ?
B1 B7 B8 B2 -38.3(16) . . . . ?
C1 B7 B8 B2 -101.0(18) . . . . ?
C2 B7 B8 B3 -35.1(15) . . . . ?
B1 B7 B8 B3 62.6(19) . . . . ?
C1 B7 B8 B3 0(2) . . . . ?
B2 B7 B8 B3 100.9(18) . . . . ?
C2 B8 B9 B3 39.7(15) . . . . ?
B2 B8 B9 B3 139.7(19) . . . . ?
B7 B8 B9 B3 100.6(18) . . . . ?
C2 B8 B9 B2 -99.9(18) . . . . ?
B3 B8 B9 B2 -139.7(19) . . . . ?
B7 B8 B9 B2 -39.1(15) . . . . ?
C2 B8 B9 B4 3(2) . . . . ?
B2 B8 B9 B4 102.4(19) . . . . ?
B3 B8 B9 B4 -37.2(16) . . . . ?
B7 B8 B9 B4 63.4(19) . . . . ?
C2 B8 B9 B10 -62.8(19) . . . . ?
B2 B8 B9 B10 37.1(16) . . . . ?
B3 B8 B9 B10 -102.5(19) . . . . ?
B7 B8 B9 B10 -2(2) . . . . ?
C2 B8 B9 I1 147.8(18) . . . . ?
B2 B8 B9 I1 -112(2) . . . . ?
B3 B8 B9 I1 108(2) . . . . ?
B7 B8 B9 I1 -151.4(18) . . . . ?
C2 B3 B9 B8 -40.4(15) . . . . ?
B4 B3 B9 B8 -139.6(19) . . . . ?
B6 B3 B9 B8 -103.4(18) . . . . ?
C2 B3 B9 B2 -3(2) . . . . ?
B4 B3 B9 B2 -102(2) . . . . ?
B6 B3 B9 B2 -66(2) . . . . ?
B8 B3 B9 B2 37.7(16) . . . . ?
C2 B3 B9 B4 99.2(18) . . . . ?
B6 B3 B9 B4 36.2(16) . . . . ?
B8 B3 B9 B4 139.6(19) . . . . ?
C2 B3 B9 B10 63(2) . . . . ?
B4 B3 B9 B10 -35.9(16) . . . . ?
B6 B3 B9 B10 0(2) . . . . ?
B8 B3 B9 B10 103.6(19) . . . . ?
C2 B3 B9 I1 -152.0(19) . . . . ?
B4 B3 B9 I1 109(2) . . . . ?
B6 B3 B9 I1 144.9(19) . . . . ?
B8 B3 B9 I1 -112(2) . . . . ?
B7 B2 B9 B8 40.1(15) . . . . ?
B1 B2 B9 B8 101.9(18) . . . . ?
B10 B2 B9 B8 140.0(18) . . . . ?
B7 B2 B9 B3 2(2) . . . . ?
B1 B2 B9 B3 64.1(19) . . . . ?
B10 B2 B9 B3 102.3(19) . . . . ?
B8 B2 B9 B3 -37.7(16) . . . . ?
B7 B2 B9 B4 -63.1(19) . . . . ?
B1 B2 B9 B4 -1(2) . . . . ?
B10 B2 B9 B4 36.8(15) . . . . ?
B8 B2 B9 B4 -103.2(19) . . . . ?
B7 B2 B9 B10 -99.9(18) . . . . ?
B1 B2 B9 B10 -38.1(14) . . . . ?
B8 B2 B9 B10 -140.0(18) . . . . ?
B7 B2 B9 I1 150.5(18) . . . . ?
B1 B2 B9 I1 -147.7(18) . . . . ?
B10 B2 B9 I1 -110(2) . . . . ?
B8 B2 B9 I1 110(2) . . . . ?
B5 B4 B9 B8 -65(2) . . . . ?
B6 B4 B9 B8 0(2) . . . . ?
B3 B4 B9 B8 37.6(16) . . . . ?
B10 B4 B9 B8 -103.3(19) . . . . ?
B5 B4 B9 B3 -102.8(18) . . . . ?
B6 B4 B9 B3 -37.1(16) . . . . ?
B10 B4 B9 B3 -140.8(19) . . . . ?
B5 B4 B9 B2 1(2) . . . . ?
B6 B4 B9 B2 66.7(19) . . . . ?
B3 B4 B9 B2 103.8(19) . . . . ?
B10 B4 B9 B2 -37.0(15) . . . . ?
B5 B4 B9 B10 38.0(15) . . . . ?
B6 B4 B9 B10 103.7(18) . . . . ?
B3 B4 B9 B10 140.8(19) . . . . ?
B5 B4 B9 I1 148.6(17) . . . . ?
B6 B4 B9 I1 -145.7(17) . . . . ?
B3 B4 B9 I1 -108.5(19) . . . . ?
B10 B4 B9 I1 110.6(19) . . . . ?
C1 B1 B10 B9 62.8(19) . . . . ?
B7 B1 B10 B9 -2(2) . . . . ?
B2 B1 B10 B9 -38.8(15) . . . . ?
B5 B1 B10 B9 99.9(18) . . . . ?
C1 B1 B10 B5 -37.2(15) . . . . ?
B7 B1 B10 B5 -101.7(18) . . . . ?
B2 B1 B10 B5 -138.7(18) . . . . ?
C1 B1 B10 B4 0(2) . . . . ?
B7 B1 B10 B4 -64(2) . . . . ?
B2 B1 B10 B4 -101.2(18) . . . . ?
B5 B1 B10 B4 37.5(15) . . . . ?
C1 B1 B10 B2 101.6(18) . . . . ?
B7 B1 B10 B2 37.1(15) . . . . ?
B5 B1 B10 B2 138.7(18) . . . . ?
C1 B1 B10 S1 -146(2) . . . . ?
B7 B1 B10 S1 149(2) . . . . ?
B2 B1 B10 S1 112(2) . . . . ?
B5 B1 B10 S1 -109(2) . . . . ?
B8 B9 B10 B1 2(2) . . . . ?
B3 B9 B10 B1 -64(2) . . . . ?
B2 B9 B10 B1 39.7(15) . . . . ?
B4 B9 B10 B1 -100.2(18) . . . . ?
I1 B9 B10 B1 151.9(19) . . . . ?
B8 B9 B10 B5 66(2) . . . . ?
B3 B9 B10 B5 0(2) . . . . ?
B2 B9 B10 B5 103.4(18) . . . . ?
B4 B9 B10 B5 -36.4(15) . . . . ?
I1 B9 B10 B5 -144(2) . . . . ?
B8 B9 B10 B4 102.5(19) . . . . ?
B3 B9 B10 B4 36.0(16) . . . . ?
B2 B9 B10 B4 139.8(18) . . . . ?
I1 B9 B10 B4 -108(2) . . . . ?
B8 B9 B10 B2 -37.3(16) . . . . ?
B3 B9 B10 B2 -103.8(19) . . . . ?
B4 B9 B10 B2 -139.8(18) . . . . ?
I1 B9 B10 B2 112(2) . . . . ?
B8 B9 B10 S1 -146(2) . . . . ?
B3 B9 B10 S1 148(2) . . . . ?
B2 B9 B10 S1 -108(2) . . . . ?
B4 B9 B10 S1 112(2) . . . . ?
I1 B9 B10 S1 4(3) . . . . ?
B4 B5 B10 B1 136.7(19) . . . . ?
C1 B5 B10 B1 36.9(15) . . . . ?
B6 B5 B10 B1 100.1(19) . . . . ?
B4 B5 B10 B9 37.0(16) . . . . ?
C1 B5 B10 B9 -62.9(19) . . . . ?
B1 B5 B10 B9 -99.8(18) . . . . ?
B6 B5 B10 B9 0(2) . . . . ?
C1 B5 B10 B4 -99.8(18) . . . . ?
B1 B5 B10 B4 -136.7(19) . . . . ?
B6 B5 B10 B4 -36.6(16) . . . . ?
B4 B5 B10 B2 99.1(18) . . . . ?
C1 B5 B10 B2 -1(2) . . . . ?
B1 B5 B10 B2 -37.6(15) . . . . ?
B6 B5 B10 B2 63(2) . . . . ?
B4 B5 B10 S1 -114(2) . . . . ?
C1 B5 B10 S1 146(2) . . . . ?
B1 B5 B10 S1 109(2) . . . . ?
B6 B5 B10 S1 -151(2) . . . . ?
B5 B4 B10 B1 -38.7(16) . . . . ?
B6 B4 B10 B1 -1(2) . . . . ?
B9 B4 B10 B1 99.3(18) . . . . ?
B3 B4 B10 B1 64(2) . . . . ?
B5 B4 B10 B9 -138.0(19) . . . . ?
B6 B4 B10 B9 -99.8(19) . . . . ?
B3 B4 B10 B9 -34.9(15) . . . . ?
B6 B4 B10 B5 38.2(16) . . . . ?
B9 B4 B10 B5 138.0(19) . . . . ?
B3 B4 B10 B5 103.0(19) . . . . ?
B5 B4 B10 B2 -102.5(18) . . . . ?
B6 B4 B10 B2 -64(2) . . . . ?
B9 B4 B10 B2 35.4(15) . . . . ?
B3 B4 B10 B2 1(2) . . . . ?
B5 B4 B10 S1 106(2) . . . . ?
B6 B4 B10 S1 144(2) . . . . ?
B9 B4 B10 S1 -116(2) . . . . ?
B3 B4 B10 S1 -151(2) . . . . ?
B9 B2 B10 B1 -135.3(18) . . . . ?
B7 B2 B10 B1 -35.9(15) . . . . ?
B8 B2 B10 B1 -99.8(18) . . . . ?
B7 B2 B10 B9 99.4(18) . . . . ?
B1 B2 B10 B9 135.3(18) . . . . ?
B8 B2 B10 B9 35.5(15) . . . . ?
B9 B2 B10 B5 -97.6(18) . . . . ?
B7 B2 B10 B5 2(2) . . . . ?
B1 B2 B10 B5 37.7(15) . . . . ?
B8 B2 B10 B5 -62(2) . . . . ?
B9 B2 B10 B4 -35.7(15) . . . . ?
B7 B2 B10 B4 63.7(19) . . . . ?
B1 B2 B10 B4 99.6(18) . . . . ?
B8 B2 B10 B4 0(2) . . . . ?
B9 B2 B10 S1 117(2) . . . . ?
B7 B2 B10 S1 -144(2) . . . . ?
B1 B2 B10 S1 -108(2) . . . . ?
B8 B2 B10 S1 152.3(19) . . . . ?
Cu2 S1 B10 B1 157.1(16) . . . . ?
Cu1 S1 B10 B1 -117.4(17) . . . . ?
Cu2 S1 B10 B9 -59(2) . . . . ?
Cu1 S1 B10 B9 27(2) . . . . ?
Cu2 S1 B10 B5 86.2(18) . . . . ?
Cu1 S1 B10 B5 171.7(15) . . . . ?
Cu2 S1 B10 B4 17(2) . . . . ?
Cu1 S1 B10 B4 102.1(19) . . . . ?
Cu2 S1 B10 B2 -131.4(17) . . . . ?
Cu1 S1 B10 B2 -46(2) . . . . ?
B20 B13 B14 B18 101(2) . . . . ?
B12 B13 B14 B18 0(2) . . . . ?
B17 B13 B14 B18 -37.3(17) . . . . ?
B11 B13 B14 B18 63(2) . . . . ?
S2 B13 B14 B18 -145(3) . . . . ?
B20 B13 B14 B19 37.2(16) . . . . ?
B12 B13 B14 B19 -63(2) . . . . ?
B17 B13 B14 B19 -101(2) . . . . ?
B11 B13 B14 B19 -1(2) . . . . ?
S2 B13 B14 B19 151(3) . . . . ?
B12 B13 B14 B20 -100.7(19) . . . . ?
B17 B13 B14 B20 -138(2) . . . . ?
B11 B13 B14 B20 -37.8(16) . . . . ?
S2 B13 B14 B20 114(3) . . . . ?
B20 B13 B14 B17 138(2) . . . . ?
B12 B13 B14 B17 37.6(16) . . . . ?
B11 B13 B14 B17 100.5(19) . . . . ?
S2 B13 B14 B17 -108(3) . . . . ?
B14 B13 B11 B16 -62(2) . . . . ?
B20 B13 B11 B16 -100.1(19) . . . . ?
B12 B13 B11 B16 38.1(16) . . . . ?
B17 B13 B11 B16 1(2) . . . . ?
S2 B13 B11 B16 144(2) . . . . ?
B14 B13 B11 B12 -100.4(19) . . . . ?
B20 B13 B11 B12 -138(2) . . . . ?
B17 B13 B11 B12 -36.7(16) . . . . ?
S2 B13 B11 B12 106(2) . . . . ?
B14 B13 B11 B20 37.8(16) . . . . ?
B12 B13 B11 B20 138(2) . . . . ?
B17 B13 B11 B20 101.5(19) . . . . ?
S2 B13 B11 B20 -116(3) . . . . ?
B14 B13 B11 B15 1(2) . . . . ?
B20 B13 B11 B15 -37.2(16) . . . . ?
B12 B13 B11 B15 101.0(19) . . . . ?
B17 B13 B11 B15 64(2) . . . . ?
S2 B13 B11 B15 -153(2) . . . . ?
B16 B11 B12 C3 -37.5(16) . . . . ?
B20 B11 B12 C3 63(2) . . . . ?
B13 B11 B12 C3 100.2(19) . . . . ?
B15 B11 B12 C3 0(2) . . . . ?
B16 B11 B12 B17 -100.6(19) . . . . ?
B20 B11 B12 B17 0(2) . . . . ?
B13 B11 B12 B17 37.1(16) . . . . ?
B15 B11 B12 B17 -63(2) . . . . ?
B16 B11 B12 B13 -137.7(19) . . . . ?
B20 B11 B12 B13 -37.0(16) . . . . ?
B15 B11 B12 B13 -100.2(19) . . . . ?
B20 B11 B12 B16 100.7(19) . . . . ?
B13 B11 B12 B16 137.7(19) . . . . ?
B15 B11 B12 B16 37.5(16) . . . . ?
B14 B13 B12 C3 0(2) . . . . ?
B20 B13 B12 C3 -64(2) . . . . ?
B17 B13 B12 C3 37.6(16) . . . . ?
B11 B13 B12 C3 -101.2(19) . . . . ?
S2 B13 B12 C3 149(3) . . . . ?
B14 B13 B12 B11 101.0(19) . . . . ?
B20 B13 B12 B11 37.4(16) . . . . ?
B17 B13 B12 B11 139(2) . . . . ?
S2 B13 B12 B11 -110(3) . . . . ?
B14 B13 B12 B17 -37.8(16) . . . . ?
B20 B13 B12 B17 -101.4(19) . . . . ?
B11 B13 B12 B17 -139(2) . . . . ?
S2 B13 B12 B17 111(3) . . . . ?
B14 B13 B12 B16 63(2) . . . . ?
B20 B13 B12 B16 0(2) . . . . ?
B17 B13 B12 B16 101.3(19) . . . . ?
B11 B13 B12 B16 -37.5(16) . . . . ?
S2 B13 B12 B16 -148(3) . . . . ?
B11 B12 C3 C4 -1(2) . . . . ?
B17 B12 C3 C4 101.3(19) . . . . ?
B13 B12 C3 C4 63(2) . . . . ?
B16 B12 C3 C4 -37.7(16) . . . . ?
B11 B12 C3 B17 -102(2) . . . . ?
B13 B12 C3 B17 -37.9(16) . . . . ?
B16 B12 C3 B17 -139(2) . . . . ?
B11 B12 C3 B18 -64(2) . . . . ?
B17 B12 C3 B18 37.8(17) . . . . ?
B13 B12 C3 B18 0(2) . . . . ?
B16 B12 C3 B18 -101(2) . . . . ?
B11 B12 C3 B16 37.2(16) . . . . ?
B17 B12 C3 B16 139(2) . . . . ?
B13 B12 C3 B16 101.0(19) . . . . ?
B17 C3 C4 B19 0(2) . . . . ?
B12 C3 C4 B19 -64(2) . . . . ?
B18 C3 C4 B19 37.5(16) . . . . ?
B16 C3 C4 B19 -103(2) . . . . ?
B17 C3 C4 B15 65(2) . . . . ?
B12 C3 C4 B15 1(2) . . . . ?
B18 C3 C4 B15 103(2) . . . . ?
B16 C3 C4 B15 -37.2(16) . . . . ?
B17 C3 C4 B16 102(2) . . . . ?
B12 C3 C4 B16 38.1(16) . . . . ?
B18 C3 C4 B16 140(2) . . . . ?
B17 C3 C4 B18 -38.0(16) . . . . ?
B12 C3 C4 B18 -102.0(19) . . . . ?
B16 C3 C4 B18 -140(2) . . . . ?
B19 C4 B15 B16 139(2) . . . . ?
C3 C4 B15 B16 37.4(16) . . . . ?
B18 C4 B15 B16 102(2) . . . . ?
C3 C4 B15 B19 -101(2) . . . . ?
B16 C4 B15 B19 -138.8(19) . . . . ?
B18 C4 B15 B19 -36.3(16) . . . . ?
B19 C4 B15 B20 37.9(16) . . . . ?
C3 C4 B15 B20 -63(2) . . . . ?
B16 C4 B15 B20 -100.8(19) . . . . ?
B18 C4 B15 B20 2(2) . . . . ?
B19 C4 B15 B11 100.6(19) . . . . ?
C3 C4 B15 B11 -1(2) . . . . ?
B16 C4 B15 B11 -38.2(16) . . . . ?
B18 C4 B15 B11 64(2) . . . . ?
B16 B11 B15 C4 38.5(16) . . . . ?
B12 B11 B15 C4 0(2) . . . . ?
B20 B11 B15 C4 -99.8(19) . . . . ?
B13 B11 B15 C4 -63(2) . . . . ?
B12 B11 B15 B16 -38.0(16) . . . . ?
B20 B11 B15 B16 -138(2) . . . . ?
B13 B11 B15 B16 -101(2) . . . . ?
B16 B11 B15 B19 101(2) . . . . ?
B12 B11 B15 B19 63(2) . . . . ?
B20 B11 B15 B19 -37.4(16) . . . . ?
B13 B11 B15 B19 0(2) . . . . ?
B16 B11 B15 B20 138(2) . . . . ?
B12 B11 B15 B20 100(2) . . . . ?
B13 B11 B15 B20 37.0(16) . . . . ?
B19 C4 B16 B11 1(2) . . . . ?
B15 C4 B16 B11 39.2(16) . . . . ?
C3 C4 B16 B11 -100.0(19) . . . . ?
B18 C4 B16 B11 -63(2) . . . . ?
B19 C4 B16 B15 -37.8(17) . . . . ?
C3 C4 B16 B15 -139(2) . . . . ?
B18 C4 B16 B15 -103(2) . . . . ?
B19 C4 B16 C3 101(2) . . . . ?
B15 C4 B16 C3 139(2) . . . . ?
B18 C4 B16 C3 36.6(17) . . . . ?
B19 C4 B16 B12 64(2) . . . . ?
B15 C4 B16 B12 102.1(19) . . . . ?
C3 C4 B16 B12 -37.2(16) . . . . ?
B18 C4 B16 B12 -1(2) . . . . ?
B12 B11 B16 C4 99.3(19) . . . . ?
B20 B11 B16 C4 -1(2) . . . . ?
B13 B11 B16 C4 62(2) . . . . ?
B15 B11 B16 C4 -38.5(16) . . . . ?
B12 B11 B16 B15 138(2) . . . . ?
B20 B11 B16 B15 37.2(16) . . . . ?
B13 B11 B16 B15 100.0(19) . . . . ?
B12 B11 B16 C3 36.8(16) . . . . ?
B20 B11 B16 C3 -64(2) . . . . ?
B13 B11 B16 C3 -1(2) . . . . ?
B15 B11 B16 C3 -101.0(19) . . . . ?
B20 B11 B16 B12 -101(2) . . . . ?
B13 B11 B16 B12 -37.8(16) . . . . ?
B15 B11 B16 B12 -138(2) . . . . ?
B19 B15 B16 C4 36.5(16) . . . . ?
B20 B15 B16 C4 99(2) . . . . ?
B11 B15 B16 C4 136(2) . . . . ?
C4 B15 B16 B11 -136(2) . . . . ?
B19 B15 B16 B11 -99.9(19) . . . . ?
B20 B15 B16 B11 -37.1(16) . . . . ?
C4 B15 B16 C3 -36.1(16) . . . . ?
B19 B15 B16 C3 0(2) . . . . ?
B20 B15 B16 C3 63(2) . . . . ?
B11 B15 B16 C3 100.3(19) . . . . ?
C4 B15 B16 B12 -99(2) . . . . ?
B19 B15 B16 B12 -62(2) . . . . ?
B20 B15 B16 B12 1(2) . . . . ?
B11 B15 B16 B12 37.8(16) . . . . ?
B17 C3 B16 C4 -100.3(19) . . . . ?
B12 C3 B16 C4 -138(2) . . . . ?
B18 C3 B16 C4 -35.9(16) . . . . ?
C4 C3 B16 B11 100.4(19) . . . . ?
B17 C3 B16 B11 0(2) . . . . ?
B12 C3 B16 B11 -37.1(16) . . . . ?
B18 C3 B16 B11 65(2) . . . . ?
C4 C3 B16 B15 36.1(16) . . . . ?
B17 C3 B16 B15 -64(2) . . . . ?
B12 C3 B16 B15 -101.4(19) . . . . ?
B18 C3 B16 B15 0(2) . . . . ?
C4 C3 B16 B12 138(2) . . . . ?
B17 C3 B16 B12 37.3(16) . . . . ?
B18 C3 B16 B12 101.7(19) . . . . ?
C3 B12 B16 C4 37.3(16) . . . . ?
B11 B12 B16 C4 -100.9(19) . . . . ?
B17 B12 B16 C4 1(2) . . . . ?
B13 B12 B16 C4 -63(2) . . . . ?
C3 B12 B16 B11 138(2) . . . . ?
B17 B12 B16 B11 102(2) . . . . ?
B13 B12 B16 B11 38.0(16) . . . . ?
C3 B12 B16 B15 99.9(19) . . . . ?
B11 B12 B16 B15 -38.3(16) . . . . ?
B17 B12 B16 B15 63(2) . . . . ?
B13 B12 B16 B15 0(2) . . . . ?
B11 B12 B16 C3 -138(2) . . . . ?
B17 B12 B16 C3 -36.6(16) . . . . ?
B13 B12 B16 C3 -100.2(19) . . . . ?
C4 C3 B17 B12 -101(2) . . . . ?
B18 C3 B17 B12 -138(2) . . . . ?
B16 C3 B17 B12 -37.3(16) . . . . ?
C4 C3 B17 B14 0(2) . . . . ?
B12 C3 B17 B14 100(2) . . . . ?
B18 C3 B17 B14 -37.9(16) . . . . ?
B16 C3 B17 B14 63(2) . . . . ?
C4 C3 B17 B18 37.7(16) . . . . ?
B12 C3 B17 B18 138(2) . . . . ?
B16 C3 B17 B18 101(2) . . . . ?
C4 C3 B17 B13 -63(2) . . . . ?
B12 C3 B17 B13 37.9(16) . . . . ?
B18 C3 B17 B13 -100.3(19) . . . . ?
B16 C3 B17 B13 1(2) . . . . ?
B11 B12 B17 C3 100(2) . . . . ?
B13 B12 B17 C3 137(2) . . . . ?
B16 B12 B17 C3 36.9(16) . . . . ?
C3 B12 B17 B14 -100.3(19) . . . . ?
B11 B12 B17 B14 0(2) . . . . ?
B13 B12 B17 B14 37.2(16) . . . . ?
B16 B12 B17 B14 -63(2) . . . . ?
C3 B12 B17 B18 -37.5(16) . . . . ?
B11 B12 B17 B18 63(2) . . . . ?
B13 B12 B17 B18 100.0(19) . . . . ?
B16 B12 B17 B18 -1(2) . . . . ?
C3 B12 B17 B13 -137(2) . . . . ?
B11 B12 B17 B13 -37.3(16) . . . . ?
B16 B12 B17 B13 -100.5(19) . . . . ?
B13 B14 B17 C3 -100.6(19) . . . . ?
B18 B14 B17 C3 38.3(16) . . . . ?
B19 B14 B17 C3 1(2) . . . . ?
B20 B14 B17 C3 -63(2) . . . . ?
B13 B14 B17 B12 -37.5(16) . . . . ?
B18 B14 B17 B12 101.3(19) . . . . ?
B19 B14 B17 B12 64(2) . . . . ?
B20 B14 B17 B12 0(2) . . . . ?
B13 B14 B17 B18 -139(2) . . . . ?
B19 B14 B17 B18 -37.4(16) . . . . ?
B20 B14 B17 B18 -101(2) . . . . ?
B18 B14 B17 B13 139(2) . . . . ?
B19 B14 B17 B13 101(2) . . . . ?
B20 B14 B17 B13 37.6(16) . . . . ?
B14 B13 B17 C3 99.9(19) . . . . ?
B20 B13 B17 C3 62(2) . . . . ?
B12 B13 B17 C3 -37.8(16) . . . . ?
B11 B13 B17 C3 -1(2) . . . . ?
S2 B13 B17 C3 -144(2) . . . . ?
B14 B13 B17 B12 138(2) . . . . ?
B20 B13 B17 B12 100.3(19) . . . . ?
B11 B13 B17 B12 36.6(16) . . . . ?
S2 B13 B17 B12 -106(2) . . . . ?
B20 B13 B17 B14 -37.5(16) . . . . ?
B12 B13 B17 B14 -138(2) . . . . ?
B11 B13 B17 B14 -101.2(19) . . . . ?
S2 B13 B17 B14 116(3) . . . . ?
B14 B13 B17 B18 36.5(16) . . . . ?
B20 B13 B17 B18 -1(2) . . . . ?
B12 B13 B17 B18 -101.3(19) . . . . ?
B11 B13 B17 B18 -65(2) . . . . ?
S2 B13 B17 B18 153(2) . . . . ?
B19 C4 B18 B14 -38.5(16) . . . . ?
B15 C4 B18 B14 -2(2) . . . . ?
C3 C4 B18 B14 100.1(19) . . . . ?
B16 C4 B18 B14 63(2) . . . . ?
B15 C4 B18 B19 36.6(16) . . . . ?
C3 C4 B18 B19 139(2) . . . . ?
B16 C4 B18 B19 102(2) . . . . ?
B19 C4 B18 C3 -139(2) . . . . ?
B15 C4 B18 C3 -102(2) . . . . ?
B16 C4 B18 C3 -36.8(17) . . . . ?
B19 C4 B18 B17 -101.5(19) . . . . ?
B15 C4 B18 B17 -65(2) . . . . ?
C3 C4 B18 B17 37.0(16) . . . . ?
B16 C4 B18 B17 0(2) . . . . ?
B13 B14 B18 C4 -63(2) . . . . ?
B19 B14 B18 C4 38.2(16) . . . . ?
B20 B14 B18 C4 1(2) . . . . ?
B17 B14 B18 C4 -100.1(19) . . . . ?
B13 B14 B18 B19 -101(2) . . . . ?
B20 B14 B18 B19 -36.7(16) . . . . ?
B17 B14 B18 B19 -138(2) . . . . ?
B13 B14 B18 C3 0(2) . . . . ?
B19 B14 B18 C3 100.5(19) . . . . ?
B20 B14 B18 C3 64(2) . . . . ?
B17 B14 B18 C3 -37.7(16) . . . . ?
B13 B14 B18 B17 37.3(17) . . . . ?
B19 B14 B18 B17 138(2) . . . . ?
B20 B14 B18 B17 102(2) . . . . ?
B17 C3 B18 C4 138(2) . . . . ?
B12 C3 B18 C4 100(2) . . . . ?
B16 C3 B18 C4 35.7(16) . . . . ?
C4 C3 B18 B14 -100(2) . . . . ?
B17 C3 B18 B14 38.1(16) . . . . ?
B12 C3 B18 B14 0(2) . . . . ?
B16 C3 B18 B14 -64(2) . . . . ?
C4 C3 B18 B19 -36.6(16) . . . . ?
B17 C3 B18 B19 101.3(19) . . . . ?
B12 C3 B18 B19 63(2) . . . . ?
B16 C3 B18 B19 -1(2) . . . . ?
C4 C3 B18 B17 -138(2) . . . . ?
B12 C3 B18 B17 -37.8(17) . . . . ?
B16 C3 B18 B17 -102(2) . . . . ?
C3 B17 B18 C4 -37.1(16) . . . . ?
B12 B17 B18 C4 0(2) . . . . ?
B14 B17 B18 C4 100(2) . . . . ?
B13 B17 B18 C4 64(2) . . . . ?
C3 B17 B18 B14 -137(2) . . . . ?
B12 B17 B18 B14 -100(2) . . . . ?
B13 B17 B18 B14 -36.3(16) . . . . ?
C3 B17 B18 B19 -100(2) . . . . ?
B12 B17 B18 B19 -62(2) . . . . ?
B14 B17 B18 B19 37.4(17) . . . . ?
B13 B17 B18 B19 1(2) . . . . ?
B12 B17 B18 C3 37.3(16) . . . . ?
B14 B17 B18 C3 137(2) . . . . ?
B13 B17 B18 C3 101(2) . . . . ?
B15 C4 B19 B18 -140(2) . . . . ?
C3 C4 B19 B18 -37.6(16) . . . . ?
B16 C4 B19 B18 -103(2) . . . . ?
B15 C4 B19 B14 -101.8(19) . . . . ?
C3 C4 B19 B14 1(2) . . . . ?
B16 C4 B19 B14 -64(2) . . . . ?
B18 C4 B19 B14 38.5(16) . . . . ?
B15 C4 B19 B20 -38.6(16) . . . . ?
C3 C4 B19 B20 64(2) . . . . ?
B16 C4 B19 B20 -1(2) . . . . ?
B18 C4 B19 B20 101.8(19) . . . . ?
C3 C4 B19 B15 103(2) . . . . ?
B16 C4 B19 B15 37.6(16) . . . . ?
B18 C4 B19 B15 140(2) . . . . ?
B14 B18 B19 C4 137(2) . . . . ?
C3 B18 B19 C4 36.6(16) . . . . ?
B17 B18 B19 C4 99.1(19) . . . . ?
C4 B18 B19 B14 -137(2) . . . . ?
C3 B18 B19 B14 -99.9(19) . . . . ?
B17 B18 B19 B14 -37.4(16) . . . . ?
C4 B18 B19 B20 -99.8(19) . . . . ?
B14 B18 B19 B20 36.7(16) . . . . ?
C3 B18 B19 B20 -63(2) . . . . ?
B17 B18 B19 B20 -1(2) . . . . ?
C4 B18 B19 B15 -35.5(16) . . . . ?
B14 B18 B19 B15 101(2) . . . . ?
C3 B18 B19 B15 1(2) . . . . ?
B17 B18 B19 B15 64(2) . . . . ?
B13 B14 B19 C4 63(2) . . . . ?
B18 B14 B19 C4 -38.7(16) . . . . ?
B20 B14 B19 C4 100.5(19) . . . . ?
B17 B14 B19 C4 -1(2) . . . . ?
B13 B14 B19 B18 102(2) . . . . ?
B20 B14 B19 B18 139(2) . . . . ?
B17 B14 B19 B18 37.6(16) . . . . ?
B13 B14 B19 B20 -37.4(16) . . . . ?
B18 B14 B19 B20 -139(2) . . . . ?
B17 B14 B19 B20 -102(2) . . . . ?
B13 B14 B19 B15 0(2) . . . . ?
B18 B14 B19 B15 -102(2) . . . . ?
B20 B14 B19 B15 37.7(16) . . . . ?
B17 B14 B19 B15 -64(2) . . . . ?
B16 B15 B19 C4 -36.8(16) . . . . ?
B20 B15 B19 C4 -137(2) . . . . ?
B11 B15 B19 C4 -99.3(19) . . . . ?
C4 B15 B19 B18 35.8(16) . . . . ?
B16 B15 B19 B18 -1(2) . . . . ?
B20 B15 B19 B18 -101(2) . . . . ?
B11 B15 B19 B18 -64(2) . . . . ?
C4 B15 B19 B14 99(2) . . . . ?
B16 B15 B19 B14 63(2) . . . . ?
B20 B15 B19 B14 -37.4(16) . . . . ?
B11 B15 B19 B14 0(2) . . . . ?
C4 B15 B19 B20 137(2) . . . . ?
B16 B15 B19 B20 100.1(19) . . . . ?
B11 B15 B19 B20 37.6(16) . . . . ?
B13 B14 B20 B19 139(2) . . . . ?
B18 B14 B20 B19 36.7(16) . . . . ?
B17 B14 B20 B19 100.8(19) . . . . ?
B18 B14 B20 B13 -101.8(19) . . . . ?
B19 B14 B20 B13 -139(2) . . . . ?
B17 B14 B20 B13 -37.7(16) . . . . ?
B13 B14 B20 B11 37.7(16) . . . . ?
B18 B14 B20 B11 -64(2) . . . . ?
B19 B14 B20 B11 -100.8(19) . . . . ?
B17 B14 B20 B11 0(2) . . . . ?
B13 B14 B20 B15 101.4(19) . . . . ?
B18 B14 B20 B15 0(2) . . . . ?
B19 B14 B20 B15 -37.2(16) . . . . ?
B17 B14 B20 B15 64(2) . . . . ?
B13 B14 B20 I2 -110(2) . . . . ?
B18 B14 B20 I2 148(2) . . . . ?
B19 B14 B20 I2 111(2) . . . . ?
B17 B14 B20 I2 -148(2) . . . . ?
C4 B19 B20 B14 -100.2(19) . . . . ?
B18 B19 B20 B14 -36.6(16) . . . . ?
B15 B19 B20 B14 -138(2) . . . . ?
C4 B19 B20 B13 -63(2) . . . . ?
B18 B19 B20 B13 0(2) . . . . ?
B14 B19 B20 B13 36.7(16) . . . . ?
B15 B19 B20 B13 -101.6(19) . . . . ?
C4 B19 B20 B11 0(2) . . . . ?
B18 B19 B20 B11 64(2) . . . . ?
B14 B19 B20 B11 100(2) . . . . ?
B15 B19 B20 B11 -37.9(16) . . . . ?
C4 B19 B20 B15 38.1(16) . . . . ?
B18 B19 B20 B15 102(2) . . . . ?
B14 B19 B20 B15 138(2) . . . . ?
C4 B19 B20 I2 151(3) . . . . ?
B18 B19 B20 I2 -146(3) . . . . ?
B14 B19 B20 I2 -109(3) . . . . ?
B15 B19 B20 I2 113(3) . . . . ?
B12 B13 B20 B14 100.7(19) . . . . ?
B17 B13 B20 B14 37.5(16) . . . . ?
B11 B13 B20 B14 138(2) . . . . ?
S2 B13 B20 B14 -115(3) . . . . ?
B14 B13 B20 B19 -36.9(16) . . . . ?
B12 B13 B20 B19 64(2) . . . . ?
B17 B13 B20 B19 1(2) . . . . ?
B11 B13 B20 B19 100.9(19) . . . . ?
S2 B13 B20 B19 -152(3) . . . . ?
B14 B13 B20 B11 -138(2) . . . . ?
B12 B13 B20 B11 -37.1(16) . . . . ?
B17 B13 B20 B11 -100.4(19) . . . . ?
S2 B13 B20 B11 108(3) . . . . ?
B14 B13 B20 B15 -100(2) . . . . ?
B12 B13 B20 B15 0(2) . . . . ?
B17 B13 B20 B15 -63(2) . . . . ?
B11 B13 B20 B15 37.6(16) . . . . ?
S2 B13 B20 B15 145(3) . . . . ?
B14 B13 B20 I2 109(3) . . . . ?
B12 B13 B20 I2 -150(3) . . . . ?
B17 B13 B20 I2 147(3) . . . . ?
B11 B13 B20 I2 -113(3) . . . . ?
S2 B13 B20 I2 -5(3) . . . . ?
B16 B11 B20 B14 64(2) . . . . ?
B12 B11 B20 B14 0(2) . . . . ?
B13 B11 B20 B14 -37.3(16) . . . . ?
B15 B11 B20 B14 100.9(19) . . . . ?
B16 B11 B20 B19 1(2) . . . . ?
B12 B11 B20 B19 -63(2) . . . . ?
B13 B11 B20 B19 -100.5(19) . . . . ?
B15 B11 B20 B19 37.7(16) . . . . ?
B16 B11 B20 B13 101.2(19) . . . . ?
B12 B11 B20 B13 37.2(16) . . . . ?
B15 B11 B20 B13 138(2) . . . . ?
B16 B11 B20 B15 -37.1(16) . . . . ?
B12 B11 B20 B15 -101.0(19) . . . . ?
B13 B11 B20 B15 -138(2) . . . . ?
B16 B11 B20 I2 -149(2) . . . . ?
B12 B11 B20 I2 147(2) . . . . ?
B13 B11 B20 I2 110(3) . . . . ?
B15 B11 B20 I2 -112(3) . . . . ?
C4 B15 B20 B14 -1(2) . . . . ?
B16 B15 B20 B14 -64(2) . . . . ?
B19 B15 B20 B14 37.2(16) . . . . ?
B11 B15 B20 B14 -100.5(19) . . . . ?
C4 B15 B20 B19 -37.9(16) . . . . ?
B16 B15 B20 B19 -101(2) . . . . ?
B11 B15 B20 B19 -138(2) . . . . ?
C4 B15 B20 B13 62(2) . . . . ?
B16 B15 B20 B13 -1(2) . . . . ?
B19 B15 B20 B13 100(2) . . . . ?
B11 B15 B20 B13 -37.6(16) . . . . ?
C4 B15 B20 B11 99.8(19) . . . . ?
B16 B15 B20 B11 36.9(16) . . . . ?
B19 B15 B20 B11 138(2) . . . . ?
C4 B15 B20 I2 -148(2) . . . . ?
B16 B15 B20 I2 149(2) . . . . ?
B19 B15 B20 I2 -110(3) . . . . ?
B11 B15 B20 I2 112(3) . . . . ?
